data_1545354
loop_
_publ_author_name
'S\/orensen, Mikkel A.'
'Weihe, H\/ogni'
'Vinum, Morten G.'
'Mortensen, Jesper S.'
'Doerrer, Linda H.'
'Bendix, Jesper'

_publ_section_title
;
 Imposing high-symmetry and tuneable geometry on lanthanide centres with
 chelating Pt and Pd metalloligands
;
_journal_issue 5
_journal_name_full 'Chem. Sci.'
_journal_page_first 3566
_journal_paper_doi 10.1039/C7SC00135E
_journal_volume 8
_journal_year 2017
_chemical_formula_moiety 'C16 H24 Gd O8 Pd2 S8, C8 H20 N'
_chemical_formula_sum 'C24 H44 Gd N O8 Pd2 S8'
_chemical_formula_weight 1101.23
_space_group_crystal_system tetragonal
_space_group_IT_number 124
_space_group_name_Hall '-P 4 2c'
_space_group_name_H-M_alt 'P 4/m c c'
_symmetry_Int_Tables_number 124
_symmetry_space_group_name_Hall '-P 4 2c'
_symmetry_space_group_name_H-M 'P 4/m c c'
_atom_sites_solution_primary iterative
_audit_creation_date 2017-01-05
_audit_creation_method
;
Olex2 1.2
(compiled 2016.02.19 svn.r3266 for OlexSys, GUI svn.r5155)
;
_audit_update_record
;
2017-01-09 deposited with the CCDC.
2017-02-28 downloaded from the CCDC.
;
_cell_angle_alpha 90
_cell_angle_beta 90
_cell_angle_gamma 90
_cell_formula_units_Z 2
_cell_length_a 8.6832(2)
_cell_length_b 8.6832(2)
_cell_length_c 25.8856(9)
_cell_measurement_reflns_used 7198
_cell_measurement_temperature 295
_cell_measurement_theta_max 26.52
_cell_measurement_theta_min 2.35
_cell_volume 1951.72(9)
_computing_cell_refinement 'SAINT v8.37A (Bruker, 2015)'
_computing_data_reduction 'SAINT v8.37A (Bruker, 2015)'
_computing_molecular_graphics 'Olex2 (Dolomanov et al., 2009)'
_computing_publication_material 'Olex2 (Dolomanov et al., 2009)'
_computing_structure_refinement 'olex2.refine (Bourhis et al., 2015)'
_computing_structure_solution 'olex2.solve (Bourhis et al., 2015)'
_diffrn_ambient_temperature 295
_diffrn_measured_fraction_theta_full 0.9991
_diffrn_measured_fraction_theta_max 0.9991
_diffrn_measurement_device_type 'Bruker APEX-II CCD'
_diffrn_measurement_method '\f and \w scans'
_diffrn_radiation_type 'Mo K\a'
_diffrn_radiation_wavelength 0.71073
_diffrn_reflns_av_R_equivalents 0.0781
_diffrn_reflns_av_unetI/netI 0.0207
_diffrn_reflns_limit_h_max 11
_diffrn_reflns_limit_h_min -10
_diffrn_reflns_limit_k_max 10
_diffrn_reflns_limit_k_min -11
_diffrn_reflns_limit_l_max 33
_diffrn_reflns_limit_l_min -33
_diffrn_reflns_number 32169
_diffrn_reflns_theta_full 27.4685
_diffrn_reflns_theta_max 27.47
_diffrn_reflns_theta_min 2.35
_diffrn_standards_number 0
_exptl_absorpt_coefficient_mu 3.060
_exptl_absorpt_correction_T_max 0.7456
_exptl_absorpt_correction_T_min 0.6545
_exptl_absorpt_correction_type multi-scan
_exptl_absorpt_process_details
;
SADABS-2014/5 (Bruker,2014/5) was used for absorption correction.
wR2(int) was 0.0679 before and 0.0573 after correction.
The Ratio of minimum to maximum transmission is 0.8778.
The \l/2 correction factor is Not present.
;
_exptl_crystal_colour 'clear dark yellow'
_exptl_crystal_colour_lustre clear
_exptl_crystal_colour_modifier dark
_exptl_crystal_colour_primary yellow
_exptl_crystal_density_diffrn 1.8737
_exptl_crystal_description plate
_exptl_crystal_F_000 1086
_exptl_crystal_size_max 0.13
_exptl_crystal_size_mid 0.13
_exptl_crystal_size_min 0.03
_refine_diff_density_max 0.7560
_refine_diff_density_min -0.9857
_refine_diff_density_rms 0.2183
_refine_ls_d_res_high 0.7704
_refine_ls_d_res_low 8.6832
_refine_ls_goodness_of_fit_ref 1.1018
_refine_ls_hydrogen_treatment mixed
_refine_ls_matrix_type full
_refine_ls_number_constraints 4
_refine_ls_number_parameters 91
_refine_ls_number_reflns 1160
_refine_ls_number_restraints 3
_refine_ls_restrained_S_all 1.1003
_refine_ls_R_factor_all 0.0480
_refine_ls_R_factor_gt 0.0283
_refine_ls_shift/su_max 0.0002
_refine_ls_shift/su_mean 0.0000
_refine_ls_structure_factor_coef Fsqd
_refine_ls_weighting_details 'w=1/[\s^2^(Fo^2^)+(0.0205P)^2^+2.5418P] where P=(Fo^2^+2Fc^2^)/3'
_refine_ls_weighting_scheme calc
_refine_ls_wR_factor_gt 0.0480
_refine_ls_wR_factor_ref 0.0533
_reflns_Friedel_coverage 0.0
_reflns_limit_h_max 11
_reflns_limit_h_min 0
_reflns_limit_k_max 7
_reflns_limit_k_min 0
_reflns_limit_l_max 32
_reflns_limit_l_min 0
_reflns_number_gt 863
_reflns_number_total 1160
_reflns_threshold_expression I>=2u(I)
_cod_data_source_file c7sc00135e2.cif
_cod_data_source_block 1Gd-Pd-RT
_cod_depositor_comments 'Adding full bibliography for 1545338--1545364.cif.'
_cod_database_code 1545354
_olex2_refinement_description
;
1. Fixed Uiso
 At 1.5 times of:
  All C(H,H,H) groups
2. Restrained distances
 C4-H4b
 0.96 with sigma of 0.02
 C4-H4a
 0.96 with sigma of 0.02
 C4-H4c
 0.96 with sigma of 0.02
3. Others
 Fixed Sof: S1(0.5) O1(0.5) C3(0.5) S1a(0.5) O1a(0.5) H4a(0.37) H4b(0.475)
 H4c(0.655)
4.a Idealised Me refined as rotating group:
 C2(H2a,H2b,H2c)
;
_olex2_submission_special_instructions 'No special instructions were received'

loop_
_space_group_symop_id
_space_group_symop_operation_xyz
1 x,y,z
2 -y,x,z
3 y,-x,z
4 x,-y,-z+1/2
5 -x,y,-z+1/2
6 -x,-y,z
7 y,x,-z+1/2
8 -y,-x,-z+1/2
9 -x,-y,-z
10 y,-x,-z
11 -y,x,-z
12 -x,y,z-1/2
13 x,-y,z-1/2
14 x,y,-z
15 -y,-x,z-1/2
16 y,x,z-1/2

loop_
_atom_site_label
_atom_site_type_symbol
_atom_site_fract_x
_atom_site_fract_y
_atom_site_fract_z
_atom_site_U_iso_or_equiv
_atom_site_adp_type
_atom_site_occupancy
_atom_site_site_symmetry_order
_atom_site_refinement_flags_posn
_atom_site_refinement_flags_adp
_atom_site_refinement_flags_occupancy
_atom_site_disorder_group
Gd1 Gd 0.5 0.5 0.25 0.02169(12) Uani 1.000000 8 S T P .
Pd1 Pd 0.5 0.5 0.394034(16) 0.02657(13) Uani 1.000000 4 S T P .
S1 S 0.2446(6) 0.5788(4) 0.3971(2) 0.0365(9) Uani 0.500000 1 . . . 1
C2 C 0.0525(4) 0.7034(5) 0.32329(16) 0.0486(10) Uani 1.000000 1 . . . .
H2a H -0.0045(13) 0.6413(17) 0.2993(8) 0.0729(15) Uiso 1.000000 1 GR . . .
H2b H -0.0038(13) 0.712(3) 0.3551(2) 0.0729(15) Uiso 1.000000 1 GR . . .
H2c H 0.0677(4) 0.8042(13) 0.3090(10) 0.0729(15) Uiso 1.000000 1 GR . . .
C1 C 0.2066(4) 0.6297(4) 0.33352(13) 0.0316(8) Uani 1.000000 1 . . . .
O1 O 0.3019(8) 0.6292(7) 0.2986(3) 0.0350(15) Uani 0.500000 1 . . . 1
N1 N 0.0 1.0 0.5 0.0212(13) Uani 1.000000 8 S T P .
C4 C -0.0643(10) 0.7130(7) 0.5 0.0617(18) Uani 1.000000 2 DS T P .
C3 C -0.0303(7) 0.8618(7) 0.4649(2) 0.0297(16) Uani 0.500000 1 . . . .
S1a S 0.2684(6) 0.6318(4) 0.3932(2) 0.0379(9) Uani 0.500000 1 . . . 2
O1a O 0.2683(8) 0.5548(7) 0.2958(3) 0.0341(15) Uani 0.500000 1 . . . 2
H4a H 0.036(5) 0.668(11) 0.5 0.10(4) Uiso 0.740000 2 DS T P .
H4b H -0.173(3) 0.716(8) 0.5 0.09(3) Uiso 0.950000 2 DS T P .
H4c H -0.062(9) 0.653(8) 0.5309(18) 0.10(3) Uiso 0.655000 1 D . . .
H3 H 0.082(4) 0.871(4) 0.4431(13) 0.047(11) Uiso 1.000000 1 . . . .

loop_
_atom_site_aniso_label
_atom_site_aniso_U_11
_atom_site_aniso_U_22
_atom_site_aniso_U_33
_atom_site_aniso_U_12
_atom_site_aniso_U_13
_atom_site_aniso_U_23
Gd1 0.02116(15) 0.02116(15) 0.0228(2) -0.000000 -0.000000 0.000000
Pd1 0.02727(18) 0.02727(18) 0.0252(3) -0.000000 -0.000000 0.000000
S1 0.0296(16) 0.046(2) 0.0337(13) 0.0044(17) 0.0091(11) 0.0005(18)
C2 0.0305(18) 0.052(2) 0.063(3) 0.0092(16) -0.0044(18) -0.000(2)
C1 0.0260(18) 0.0287(19) 0.040(2) -0.0003(14) 0.0037(14) -0.0001(15)
O1 0.031(3) 0.040(4) 0.033(3) -0.001(3) 0.007(2) -0.002(3)
N1 0.022(2) 0.022(2) 0.019(3) -0.000000 -0.000000 0.000000
C4 0.063(5) 0.026(3) 0.095(6) -0.007(3) -0.000000 0.000000
C3 0.030(5) 0.029(3) 0.030(3) 0.006(3) -0.002(3) -0.010(3)
S1a 0.0347(19) 0.045(2) 0.0342(16) 0.0140(16) 0.0031(13) -0.0111(17)
O1a 0.026(3) 0.045(4) 0.031(3) -0.003(3) 0.006(2) -0.005(3)

loop_
_atom_type_symbol
_atom_type_scat_dispersion_real
_atom_type_scat_dispersion_imag
_atom_type_scat_Cromer_Mann_a1
_atom_type_scat_Cromer_Mann_a2
_atom_type_scat_Cromer_Mann_a3
_atom_type_scat_Cromer_Mann_a4
_atom_type_scat_Cromer_Mann_b1
_atom_type_scat_Cromer_Mann_b2
_atom_type_scat_Cromer_Mann_b3
_atom_type_scat_Cromer_Mann_b4
_atom_type_scat_Cromer_Mann_c
_atom_type_scat_source
_atom_type_scat_dispersion_source
C 0.00347 0.00161 2.31000 1.02000 1.58860 0.86500 20.84390 10.20750 0.56870 51.65120 0.215599998832 'International Tables Volume C Table 6.1.1.4 (pp. 500-502)' 'Henke, Gullikson and Davis, At. Data and Nucl. Data Tables, 1993, 54, 2'
H 0.00000 0.00000 0.49300 0.32291 0.14019 0.04081 10.51090 26.12570 3.14236 57.79970 0.0030380000826 'International Tables Volume C Table 6.1.1.4 (pp. 500-502)' 'Henke, Gullikson and Davis, At. Data and Nucl. Data Tables, 1993, 54, 2'
O 0.01158 0.00611 3.04850 2.28680 1.54630 0.86700 13.27710 5.70110 0.32390 32.90890 0.250800013542 'International Tables Volume C Table 6.1.1.4 (pp. 500-502)' 'Henke, Gullikson and Davis, At. Data and Nucl. Data Tables, 1993, 54, 2'
N 0.00653 0.00323 12.21260 3.13220 2.01250 1.16630 0.00570 9.89330 28.99750 0.58260 -11.5290002823 'International Tables Volume C Table 6.1.1.4 (pp. 500-502)' 'Henke, Gullikson and Davis, At. Data and Nucl. Data Tables, 1993, 54, 2'
S 0.12424 0.12443 6.90530 5.20340 1.43790 1.58630 1.46790 22.21510 0.25360 56.17200 0.866900026798 'International Tables Volume C Table 6.1.1.4 (pp. 500-502)' 'Henke, Gullikson and Davis, At. Data and Nucl. Data Tables, 1993, 54, 2'
Gd 0.10424 4.27310 25.07090 19.07980 13.85180 3.54545 2.25341 0.18195 12.93310 101.39800 2.41960000992 'International Tables Volume C Table 6.1.1.4 (pp. 500-502)' 'Henke, Gullikson and Davis, At. Data and Nucl. Data Tables, 1993, 54, 2'
Pd -0.98845 1.01473 19.33190 15.50170 5.29537 0.60584 0.69866 7.98929 25.20520 76.89860 5.26593017578 'International Tables Volume C Table 6.1.1.4 (pp. 500-502)' 'Henke, Gullikson and Davis, At. Data and Nucl. Data Tables, 1993, 54, 2'

loop_
_geom_angle_atom_site_label_1
_geom_angle_atom_site_label_2
_geom_angle_atom_site_label_3
_geom_angle
_geom_angle_site_symmetry_1
_geom_angle_site_symmetry_3
O1 Gd1 O1 88.8(3) . 4_565
O1 Gd1 O1 159.8(3) 7 .
O1 Gd1 O1 88.8(3) 8_665 3_565
O1 Gd1 O1 66.9(3) 2_655 4_565
O1 Gd1 O1 66.9(3) 7 6_665
O1 Gd1 O1 74.16(15) 2_655 .
O1 Gd1 O1 88.8(3) 6_665 5_655
O1 Gd1 O1 159.8(3) 3_565 4_565
O1 Gd1 O1 124.5(3) 7 3_565
O1 Gd1 O1 74.16(13) 3_565 .
O1 Gd1 O1 66.9(3) 8_665 .
O1 Gd1 O1 117.0(3) 3_565 2_655
O1 Gd1 O1 159.8(3) 8_665 6_665
O1 Gd1 O1 117.0(3) 5_655 4_565
O1 Gd1 O1 74.16(13) 7 4_565
O1 Gd1 O1 124.5(3) 5_655 .
O1 Gd1 O1 88.8(3) 7 2_655
O1 Gd1 O1 159.8(3) 5_655 2_655
O1 Gd1 O1 74.16(15) 7 5_655
O1 Gd1 O1 66.9(3) 5_655 3_565
O1 Gd1 O1 74.16(15) 8_665 4_565
O1 Gd1 O1 124.5(3) 6_665 4_565
O1 Gd1 O1 124.5(3) 8_665 2_655
O1 Gd1 O1 117.0(3) 6_665 .
O1 Gd1 O1 74.16(13) 8_665 5_655
O1 Gd1 O1 74.16(15) 6_665 2_655
O1 Gd1 O1 74.16(13) 6_665 3_565
O1 Gd1 O1 117.0(3) 8_665 7
O1a Gd1 O1a 64.8(3) . 4_565
O1a Gd1 O1a 64.8(3) 7 2_655
O1a Gd1 O1a 75.68(13) 8_665 5_655
O1a Gd1 O1a 84.8(3) 2_655 4_565
O1a Gd1 O1a 75.68(14) 8_665 4_565
O1a Gd1 O1a 75.68(14) 2_655 .
O1a Gd1 O1a 75.68(13) 7 4_565
O1a Gd1 O1a 125.8(3) 3_565 4_565
O1a Gd1 O1a 75.68(14) 7 5_655
O1a Gd1 O1a 75.68(13) 3_565 .
O1a Gd1 O1a 157.0(3) 8_665 2_655
O1a Gd1 O1a 120.4(3) 5_655 4_565
O1a Gd1 O1a 120.4(3) 8_665 7
O1a Gd1 O1a 157.0(3) 5_655 .
O1a Gd1 O1a 125.8(3) 7 .
O1a Gd1 O1a 125.8(3) 5_655 2_655
O1a Gd1 O1a 157.0(3) 7 3_565
O1a Gd1 O1a 84.8(3) 5_655 3_565
O1a Gd1 O1a 84.8(3) 7 6_665
O1a Gd1 O1a 157.0(3) 6_665 4_565
O1a Gd1 O1a 84.8(3) 8_665 .
O1a Gd1 O1a 120.4(3) 6_665 .
O1a Gd1 O1a 64.8(3) 8_665 3_565
O1a Gd1 O1a 75.68(14) 6_665 2_655
O1a Gd1 O1a 125.8(3) 8_665 6_665
O1a Gd1 O1a 75.68(13) 6_665 3_565
O1a Gd1 O1a 64.8(3) 6_665 5_655
O1a Gd1 O1a 120.4(3) 3_565 2_655
S1 Pd1 S1 176.1(3) 6_665 .
S1 Pd1 S1 89.9 2_655 6_665
S1 Pd1 S1 89.9 2_655 .
S1 Pd1 S1 89.9 3_565 .
S1 Pd1 S1 89.9 3_565 6_665
S1 Pd1 S1 176.1(3) 2_655 3_565
S1a Pd1 S1a 178.9(3) 6_665 .
S1a Pd1 S1a 90.0 2_655 6_665
S1a Pd1 S1a 90.0 2_655 .
S1a Pd1 S1a 90.0 3_565 .
S1a Pd1 S1a 90.0 3_565 6_665
S1a Pd1 S1a 178.9(3) 2_655 3_565
C1 S1 Pd1 103.0(3) . .
H2b C2 H2a 109.5 . .
H2c C2 H2a 109.5 . .
H2c C2 H2b 109.5 . .
C1 C2 H2a 109.5 . .
C1 C2 H2b 109.5 . .
C1 C2 H2c 109.5 . .
O1 C1 S1 124.7(4) . .
O1a C1 S1a 125.7(4) . .
C1 O1 Gd1 150.4(5) . 4_565
C3 N1 C3 110.7(3) 14_556 2_665
C3 N1 C3 106.9(5) 10_466 11_666
C3 N1 C3 110.7(3) 10_466 .
C3 N1 C3 180.0 14_556 6_575
C3 N1 C3 69.3(3) 11_666 14_556
C3 N1 C3 106.9(5) 14_556 9_576
C3 N1 C3 69.3(3) 10_466 9_576
C3 N1 C3 110.7(2) 11_666 .
C3 N1 C3 110.7(3) 9_576 3_465
C3 N1 C3 180.0 11_666 3_465
C3 N1 C3 73.1(5) 14_556 .
C3 N1 C3 69.3(2) . 2_665
C3 N1 C3 110.7(2) 14_556 3_465
C3 N1 C3 69.3(3) 6_575 2_665
C3 N1 C3 73.1(5) 11_666 2_665
C3 N1 C3 106.9(5) 6_575 .
C3 N1 C3 110.7(3) 11_666 6_575
C3 N1 C3 106.9(5) 3_465 2_665
C3 N1 C3 69.3(2) 11_666 9_576
C3 N1 C3 69.3(2) 3_465 .
C3 N1 C3 180.0 10_466 2_665
C3 N1 C3 69.3(3) 3_465 6_575
C3 N1 C3 73.1(5) 10_466 3_465
C3 N1 C3 110.7(2) 9_576 2_665
C3 N1 C3 69.3(2) 10_466 14_556
C3 N1 C3 180.0 9_576 .
C3 N1 C3 73.1(5) 9_576 6_575
C3 N1 C3 110.7(2) 10_466 6_575
C3 C4 C3 68.9(5) 14_556 .
H4a C4 C3 99(5) . 14_556
H4a C4 C3 99(5) . .
H4b C4 C3 99(4) . .
H4b C4 C3 99(4) . 14_556
H4b C4 H4a 158(8) . .
H4c C4 C3 155(5) . .
H4c C4 C3 88(5) . 14_556
H4c C4 C3 155(5) 14_556 14_556
H4c C4 C3 88(5) 14_556 .
H4c C4 H4a 76(5) . .
H4c C4 H4a 76(5) 14_556 .
H4c C4 H4b 92(5) . .
H4c C4 H4b 92(5) 14_556 .
H4c C4 H4c 114(9) . 14_556
C4 C3 N1 109.0(4) . 3_465
C3 C3 N1 53.5(3) 14_556 3_465
C3 C3 N1 55.4 3_465 3_465
C3 C3 N1 55.4(2) 2_665 3_465
C3 C3 C4 126.0(6) 2_665 .
C3 C3 C4 55.5(2) 14_556 .
C3 C3 C4 125.3(4) 3_465 .
H3 C3 N1 95.3(19) . 3_465
H3 C3 N1 95.1(18) 3_465 3_465
H3 C3 C4 119.2(19) 3_465 .
H3 C3 C4 119.8(19) . .
H3 C3 C3 113.9(18) 3_465 2_665
H3 C3 C3 40.0(19) . 2_665
C1 S1a Pd1 106.8(3) . .
C1 O1a Gd1 145.9(4) . 4_565

loop_
_geom_bond_atom_site_label_1
_geom_bond_atom_site_label_2
_geom_bond_distance
_geom_bond_site_symmetry_2
Gd1 O1 2.408(7) 4_565
Gd1 O1 2.408(7) 6_665
Gd1 O1 2.408(7) 8_665
Gd1 O1 2.408(7) .
Gd1 O1 2.408(7) 7
Gd1 O1 2.408(7) 2_655
Gd1 O1 2.408(7) 3_565
Gd1 O1 2.408(7) 5_655
Gd1 O1a 2.383(7) 4_565
Gd1 O1a 2.383(7) 5_655
Gd1 O1a 2.383(7) 7
Gd1 O1a 2.383(7) .
Gd1 O1a 2.383(7) 6_665
Gd1 O1a 2.383(7) 2_655
Gd1 O1a 2.383(7) 3_565
Gd1 O1a 2.383(7) 8_665
Pd1 S1 2.322(6) 2_655
Pd1 S1 2.322(6) 3_565
Pd1 S1 2.322(6) 6_665
Pd1 S1 2.322(6) .
Pd1 S1a 2.313(5) 3_565
Pd1 S1a 2.313(5) 6_665
Pd1 S1a 2.313(5) 2_655
Pd1 S1a 2.313(5) .
S1 C1 1.735(6) .
C2 H2a 0.9600 .
C2 H2b 0.9600 .
C2 H2c 0.9600 .
C2 C1 1.506(5) .
C1 O1 1.226(7) .
C1 S1a 1.635(7) .
C1 O1a 1.291(7) .
N1 C3 1.529(6) 9_576
N1 C3 1.529(6) 6_575
N1 C3 1.529(6) 3_465
N1 C3 1.529(6) 14_556
N1 C3 1.529(6) .
N1 C3 1.529(6) 10_466
N1 C3 1.529(6) 2_665
N1 C3 1.529(6) 11_666
C4 C3 1.608(8) .
C4 C3 1.608(8) 14_556
C4 H4a 0.95(2) .
C4 H4b 0.946(19) .
C4 H4c 0.952(19) 14_556
C4 H4c 0.952(19) .
C3 C3 1.737(9) 3_465
C3 C3 1.820(12) 14_556
C3 C3 1.737(9) 2_665
C3 H3 1.13(4) 3_465
C3 H3 1.13(3) .

loop_
_restr_distance_atom_site_label_1
_restr_distance_atom_site_label_2
_restr_distance_site_symmetry_2
_restr_distance_target
_restr_distance_target_weight_param
_restr_distance_diff
C4 H4a 1 0.9600 0.0200 0.0086
C4 H4b 1 0.9600 0.0200 0.0140
C4 H4c 1 0.9600 0.0200 0.0077
